data_4081569
loop_
_publ_author_name
'Cai, Xu-Min'
'H\"ohne, Dominik'
'K\"oberl, Mathias'
'Cokoja, Mirza'
'P\"othig, Alexander'
'Herdtweck, Eberhardt'
'Haslinger, Stefan'
'Herrmann, Wolfgang A.'
'K\"uhn, Fritz E.'

_publ_section_title
;
 Synthesis and Characterization of Dimolybdenum(II) Complexes Connected by
 Carboxylate Linkers
;
_journal_issue 20
_journal_name_full Organometallics
_journal_page_first 6004
_journal_paper_doi 10.1021/om400518f
_journal_volume 32
_journal_year 2013
_chemical_formula_moiety 'C48 H45 F3 Mo6 N12 O12,  6.0(B F4), 4(C2 H3 N)'
_chemical_formula_sum 'C56 H57 B6 F27 Mo6 N16 O12'
_chemical_formula_weight 2299.80
_chemical_name_systematic ?
_space_group_IT_number 147
_symmetry_cell_setting trigonal
_symmetry_Int_Tables_number 147
_symmetry_space_group_name_Hall '-P 3'
_symmetry_space_group_name_H-M 'P -3'
_atom_sites_solution_hydrogens geom
_atom_sites_solution_primary direct
_atom_sites_solution_secondary difmap
_cell_angle_alpha 90
_cell_angle_beta 90
_cell_angle_gamma 120
_cell_formula_units_Z 2
_cell_length_a 20.6355(3)
_cell_length_b 20.6355(3)
_cell_length_c 13.6658(2)
_cell_measurement_reflns_used 9212
_cell_measurement_temperature 123(1)
_cell_measurement_theta_max 25.41
_cell_measurement_theta_min 1.14
_cell_volume 5039.60(13)
_computing_cell_refinement 'SAINT (Bruker, 2008b)'
_computing_data_collection 'APEX II Control Software (Bruker, 2008a)'
_computing_data_reduction 'SAINT (Bruker, 2008b)'
_computing_molecular_graphics 'PLATON (Spek, 2010)'
_computing_publication_material 'PLATON (Spek, 2010)'
_computing_structure_refinement 'SHELXL97 (Sheldrick, 1998)'
_computing_structure_solution 'SIR92 (Altomare, 1994)'
_diffrn_ambient_temperature 123(1)
_diffrn_detector ' CCD plate '
_diffrn_detector_area_resol_mean 16
_diffrn_measured_fraction_theta_full 1.000
_diffrn_measured_fraction_theta_max 1.000
_diffrn_measurement_device ' \k-geometry diffractometer '
_diffrn_measurement_device_type ' Bruker APEX-II CCD '
_diffrn_measurement_method ' phi- and omega-rotation '
_diffrn_radiation_monochromator graphite
_diffrn_radiation_source 'fine-focus sealed tube'
_diffrn_radiation_type 'Mo K\a'
_diffrn_radiation_wavelength 0.71073
_diffrn_reflns_av_R_equivalents 0.0215
_diffrn_reflns_av_sigmaI/netI 0.0075
_diffrn_reflns_limit_h_max 24
_diffrn_reflns_limit_h_min -24
_diffrn_reflns_limit_k_max 24
_diffrn_reflns_limit_k_min -24
_diffrn_reflns_limit_l_max 16
_diffrn_reflns_limit_l_min -16
_diffrn_reflns_number 123391
_diffrn_reflns_theta_full 25.41
_diffrn_reflns_theta_max 25.41
_diffrn_reflns_theta_min 1.14
_diffrn_standards_decay_% 0
_exptl_absorpt_coefficient_mu 0.826
_exptl_absorpt_correction_T_max 0.7452
_exptl_absorpt_correction_T_min 0.6490
_exptl_absorpt_correction_type multi-scan
_exptl_absorpt_process_details 'SADABS, Bruker, 2008b'
_exptl_crystal_colour red
_exptl_crystal_density_diffrn 1.516
_exptl_crystal_density_meas ?
_exptl_crystal_density_method none
_exptl_crystal_description fragment
_exptl_crystal_F_000 2252
_exptl_crystal_size_max 0.51
_exptl_crystal_size_mid 0.36
_exptl_crystal_size_min 0.18
_platon_squeeze_details
;
;
_refine_diff_density_max 2.177
_refine_diff_density_min -0.905
_refine_diff_density_rms 0.117
_refine_ls_extinction_method none
_refine_ls_goodness_of_fit_ref 1.063
_refine_ls_hydrogen_treatment constr
_refine_ls_matrix_type full
_refine_ls_number_parameters 398
_refine_ls_number_reflns 6214
_refine_ls_number_restraints 0
_refine_ls_restrained_S_all 1.063
_refine_ls_R_factor_all 0.0450
_refine_ls_R_factor_gt 0.0437
_refine_ls_shift/su_max 0.001
_refine_ls_shift/su_mean 0.000
_refine_ls_structure_factor_coef Fsqd
_refine_ls_weighting_details 'w=1/[\s^2^(Fo^2^)+(0.0593P)^2^+21.0221P] where P=(Fo^2^+2Fc^2^)/3'
_refine_ls_weighting_scheme sigma
_refine_ls_wR_factor_gt 0.1199
_refine_ls_wR_factor_ref 0.1207
_reflns_number_gt 5935
_reflns_number_total 6214
_reflns_threshold_expression I>2\s(I)
_cod_data_source_file om400518f_si_002.cif
_cod_data_source_block compound_5
_cod_depositor_comments
;
The following automatic conversions were performed:

'_symmetry_cell_setting' value 'Trigonal' changed to 'trigonal'
according to /home/saulius/struct/CIF-dictionaries/cif_core.dic
dictionary named 'cif_core.dic' version 2.4.2 from 2011-04-26.

Automatic conversion script
Id: cif_fix_values 1891 2012-01-12 08:04:46Z andrius 

The following automatic conversions were performed:

'_exptl_crystal_density_meas' value 'none' was changed to '?' - the
value is perceived as not measured.

Automatic conversion script
Id: cif_fix_values 3008 2015-01-20 13:52:24Z robertas 
;
_cod_database_code 4081569

loop_
_symmetry_equiv_pos_site_id
_symmetry_equiv_pos_as_xyz
1 x,y,z
2 -y,x-y,z
3 -x+y,-x,z
4 -x,-y,-z
5 y,-x+y,-z
6 x-y,x,-z

loop_
_atom_site_aniso_label
_atom_site_aniso_U_11
_atom_site_aniso_U_22
_atom_site_aniso_U_33
_atom_site_aniso_U_23
_atom_site_aniso_U_13
_atom_site_aniso_U_12
Mo1 0.0142(2) 0.0168(2) 0.0276(2) 0.0001(1) -0.0013(1) 0.0051(1)
Mo2 0.0182(2) 0.0199(2) 0.0241(2) 0.0006(1) -0.0001(1) 0.0075(1)
F1 0.0589(18) 0.0370(15) 0.0270(13) 0.0025(11) -0.0127(12) 0.0144(14)
O1 0.0224(14) 0.0189(13) 0.0277(14) -0.0001(11) -0.0001(11) 0.0071(11)
O2 0.0182(13) 0.0179(13) 0.0294(14) 0.0004(11) -0.0021(11) 0.0056(11)
O3 0.0236(14) 0.0170(13) 0.0293(14) 0.0036(11) -0.0005(11) 0.0087(11)
O4 0.0246(14) 0.0182(13) 0.0268(14) 0.0027(11) 0.0016(11) 0.0082(11)
N1 0.0244(17) 0.0238(19) 0.0318(18) -0.0002(14) 0.0013(14) 0.0093(15)
N2 0.033(2) 0.0290(19) 0.0303(19) 0.0035(16) -0.0017(15) 0.0145(16)
N3 0.0215(19) 0.0305(19) 0.041(2) 0.0055(16) 0.0044(15) 0.0110(15)
N4 0.0299(19) 0.0278(19) 0.0339(19) 0.0024(15) 0.0052(16) 0.0120(16)
C1 0.0164(18) 0.0212(19) 0.031(2) -0.0019(16) 0.0028(15) 0.0085(16)
C2 0.0179(18) 0.0210(19) 0.029(2) 0.0014(15) 0.0027(15) 0.0093(15)
C3 0.0193(18) 0.0222(19) 0.0268(19) 0.0011(15) 0.0028(15) 0.0108(16)
C4 0.0202(18) 0.0199(19) 0.031(2) 0.0009(16) 0.0018(15) 0.0095(16)
C5 0.025(2) 0.022(2) 0.034(2) 0.0056(16) 0.0002(17) 0.0094(17)
C6 0.033(2) 0.032(2) 0.028(2) 0.0042(17) -0.0028(17) 0.0143(19)
C7 0.025(2) 0.023(2) 0.035(2) -0.0029(17) -0.0047(17) 0.0095(17)
C8 0.0193(18) 0.0176(18) 0.030(2) 0.0034(15) 0.0034(15) 0.0094(15)
C9 0.051(3) 0.025(2) 0.037(2) 0.0027(19) 0.007(2) 0.014(2)
C10 0.117(6) 0.022(3) 0.083(5) 0.007(3) 0.008(4) 0.021(3)
C11 0.042(3) 0.039(3) 0.036(3) 0.004(2) -0.004(2) 0.019(2)
C12 0.082(5) 0.059(4) 0.052(3) 0.025(3) 0.002(3) 0.037(4)
C13 0.029(3) 0.059(4) 0.089(5) 0.019(3) 0.012(3) 0.024(3)
C14 0.032(4) 0.136(9) 0.317(19) 0.074(11) 0.034(7) 0.050(5)
C15 0.037(3) 0.034(2) 0.044(3) -0.003(2) 0.008(2) 0.017(2)
C16 0.064(4) 0.079(5) 0.072(4) -0.008(3) 0.026(3) 0.044(4)
F10 0.270(17) 0.107(8) 0.283(18) -0.053(10) -0.034(18) 0.141(11)
B3 0.057(6) 0.057(6) 0.028(6) 0.0000 0.0000 0.028(3)
F11 0.068(6) 0.32(2) 0.37(3) 0.18(3) 0.101(11) 0.098(11)
B4 0.055(6) 0.055(6) 0.034(7) 0.0000 0.0000 0.027(3)
N5 0.046(2) 0.045(2) 0.044(2) 0.017(2) 0.0061(19) 0.028(2)
C17 0.034(3) 0.045(3) 0.053(3) 0.015(2) -0.006(2) 0.019(2)
C18 0.065(4) 0.051(4) 0.142(8) 0.051(5) -0.042(5) 0.003(3)
N6 0.128(9) 0.128(9) 0.162(18) 0.0000 0.0000 0.064(5)
C19 0.066(5) 0.066(5) 0.098(11) 0.0000 0.0000 0.033(3)
C20 0.086(6) 0.086(6) 0.100(12) 0.0000 0.0000 0.043(3)
F2 0.124(5) 0.100(4) 0.251(9) 0.059(5) 0.053(6) 0.054(4)
F3 0.091(4) 0.126(5) 0.152(5) -0.014(4) 0.034(4) 0.050(4)
F4 0.145(8) 0.342(16) 0.278(13) 0.158(12) 0.019(8) 0.124(9)
F5 0.132(6) 0.269(11) 0.254(11) -0.190(10) 0.059(7) -0.007(7)
B1 0.084(6) 0.066(5) 0.073(5) 0.008(4) 0.020(5) 0.038(5)
F6 0.057(3) 0.037(2) 0.061(3) 0.022(2) -0.021(2) 0.012(2)
F7 0.057(3) 0.079(4) 0.095(4) 0.016(3) 0.005(3) 0.039(3)
F8 0.058(3) 0.098(5) 0.071(4) 0.019(3) -0.006(3) 0.034(3)
F9 0.083(5) 0.066(4) 0.108(5) 0.000(4) -0.015(4) 0.025(4)
B2 0.052(6) 0.055(6) 0.068(7) 0.019(5) 0.000(5) 0.023(5)

loop_
_atom_site_label
_atom_site_type_symbol
_atom_site_thermal_displace_type
_atom_site_fract_x
_atom_site_fract_y
_atom_site_fract_z
_atom_site_occupancy
_atom_site_U_iso_or_equiv
_atom_site_calc_flag
_atom_site_refinement_flags
Mo1 Mo Uani 0.34830(2) 0.06095(2) 0.22188(2) 1.000 0.0207(1) . .
Mo2 Mo Uani 0.41220(2) 0.11752(2) 0.34977(2) 1.000 0.0216(1) . .
F1 F Uani 0.47355(17) 0.36922(15) -0.09603(19) 1.000 0.0452(9) . .
O1 O Uani 0.44838(15) 0.22129(15) 0.2855(2) 1.000 0.0244(8) . .
O2 O Uani 0.38248(15) 0.16318(14) 0.1538(2) 1.000 0.0234(8) . .
O3 O Uani 0.62413(15) 0.55969(14) 0.1565(2) 1.000 0.0239(8) . .
O4 O Uani 0.61453(15) 0.49283(15) 0.2893(2) 1.000 0.0243(8) . .
N1 N Uani 0.30355(19) -0.05412(19) 0.2644(3) 1.000 0.0279(10) . .
N2 N Uani 0.3909(2) 0.0259(2) 0.4441(3) 1.000 0.0312(11) . .
N3 N Uani 0.2407(2) 0.0475(2) 0.2539(3) 1.000 0.0319(11) . .
N4 N Uani 0.3321(2) 0.1321(2) 0.4345(3) 1.000 0.0316(11) . .
C1 C Uani 0.4282(2) 0.2220(2) 0.1985(3) 1.000 0.0233(11) . .
C2 C Uani 0.4618(2) 0.2952(2) 0.1462(3) 1.000 0.0228(11) . .
C3 C Uani 0.5099(2) 0.3605(2) 0.1969(3) 1.000 0.0226(11) . .
C4 C Uani 0.5431(2) 0.4283(2) 0.1489(3) 1.000 0.0239(11) . .
C5 C Uani 0.5305(2) 0.4320(2) 0.0494(3) 1.000 0.0280(12) . .
C6 C Uani 0.4844(2) 0.3663(2) 0.0007(3) 1.000 0.0319(12) . .
C7 C Uani 0.4490(2) 0.2977(2) 0.0471(3) 1.000 0.0288(12) . .
C8 C Uani 0.5964(2) 0.4975(2) 0.2016(3) 1.000 0.0222(11) . .
C9 C Uani 0.2808(3) -0.1152(3) 0.2817(4) 1.000 0.0399(14) . .
C10 C Uani 0.2524(5) -0.1937(3) 0.3062(6) 1.000 0.080(3) . .
C11 C Uani 0.3829(3) -0.0154(3) 0.5025(4) 1.000 0.0396(17) . .
C12 C Uani 0.3718(4) -0.0685(4) 0.5822(5) 1.000 0.064(2) . .
C13 C Uani 0.1803(3) 0.0317(4) 0.2549(5) 1.000 0.058(2) . .
C14 C Uani 0.1004(4) 0.0072(7) 0.2535(11) 1.000 0.158(7) . .
C15 C Uani 0.2914(3) 0.1409(3) 0.4797(4) 1.000 0.0387(16) . .
C16 C Uani 0.2390(4) 0.1522(4) 0.5392(5) 1.000 0.068(3) . .
F10 F Uani 0.0077(10) 0.0553(7) 0.0546(10) 0.667 0.199(9) . .
B3 B Uani 0.00000 0.00000 0.00000 1.000 0.048(3) . .
F11 F Uani 0.0585(5) 0.0220(13) 0.4504(13) 0.667 0.252(12) . .
B4 B Uani 0.00000 0.00000 0.50000 1.000 0.048(4) . .
N5 N Uani 0.2753(2) 0.2762(2) -0.0587(3) 1.000 0.0427(12) . .
C17 C Uani 0.2591(3) 0.2229(3) -0.0188(4) 1.000 0.0443(17) . .
C18 C Uani 0.2367(4) 0.1525(4) 0.0312(7) 1.000 0.098(3) . .
N6 N Uani 0.66667 0.33333 0.1369(16) 1.000 0.139(7) . .
C19 C Uani 0.66667 0.33333 0.2225(13) 1.000 0.077(4) . .
C20 C Uani 0.66667 0.33333 0.3176(12) 1.000 0.091(5) . .
F2 F Uani 0.1841(4) 0.1731(4) 0.3209(7) 1.000 0.159(4) . .
F3 F Uani 0.2941(3) 0.2525(4) 0.2443(5) 1.000 0.125(3) . .
F4 F Uani 0.1912(5) 0.2584(8) 0.2312(9) 1.000 0.254(7) . .
F5 F Uani 0.2513(5) 0.2914(6) 0.3564(8) 1.000 0.266(6) . .
B1 B Uani 0.2321(6) 0.2433(5) 0.2887(7) 1.000 0.074(3) . .
F6 F Uani 0.3196(3) 0.5063(3) 0.5026(4) 0.667 0.0568(16) . .
F7 F Uani 0.4364(3) 0.5326(4) 0.4249(5) 0.667 0.075(2) . .
F8 F Uani 0.3576(3) 0.5618(4) 0.3475(4) 0.667 0.078(2) . .
F9 F Uani 0.4189(4) 0.6248(4) 0.4844(6) 0.667 0.091(3) . .
B2 B Uani 0.3834(6) 0.5542(6) 0.4367(9) 0.667 0.060(4) . .
H31 H Uiso 0.51970 0.35830 0.26430 1.000 0.0270 calc R
H51 H Uiso 0.55320 0.47870 0.01610 1.000 0.0340 calc R
H71 H Uiso 0.41670 0.25330 0.01200 1.000 0.0350 calc R
H101 H Uiso 0.25810 -0.21960 0.24950 1.000 0.1200 calc R
H102 H Uiso 0.19940 -0.21710 0.32380 1.000 0.1200 calc R
H103 H Uiso 0.28070 -0.19710 0.36160 1.000 0.1200 calc R
H121 H Uiso 0.41970 -0.05270 0.61490 1.000 0.0950 calc R
H122 H Uiso 0.35260 -0.11870 0.55490 1.000 0.0950 calc R
H123 H Uiso 0.33590 -0.06920 0.62960 1.000 0.0950 calc R
H141 H Uiso 0.07660 -0.02660 0.19800 1.000 0.2370 calc R
H142 H Uiso 0.09380 0.05080 0.24710 1.000 0.2370 calc R
H143 H Uiso 0.07720 -0.01920 0.31460 1.000 0.2370 calc R
H161 H Uiso 0.24560 0.20180 0.52550 1.000 0.1020 calc R
H162 H Uiso 0.24870 0.14880 0.60870 1.000 0.1020 calc R
H163 H Uiso 0.18770 0.11370 0.52330 1.000 0.1020 calc R
H181 H Uiso 0.18200 0.12370 0.03650 1.000 0.1460 calc R
H182 H Uiso 0.25880 0.16270 0.09690 1.000 0.1460 calc R
H183 H Uiso 0.25420 0.12360 -0.00600 1.000 0.1460 calc R
H201 H Uiso 0.62000 0.29080 0.34150 0.333 0.1360 calc .
H202 H Uiso 0.67080 0.38000 0.34150 0.333 0.1360 calc .
H203 H Uiso 0.70920 0.32920 0.34150 0.333 0.1360 calc .

loop_
_atom_type_symbol
_atom_type_description
_atom_type_scat_dispersion_real
_atom_type_scat_dispersion_imag
_atom_type_scat_source
O O 0.0106 0.0060 'International Tables Vol C Tables 4.2.6.8 and 6.1.1.4'
N N 0.0061 0.0033 'International Tables Vol C Tables 4.2.6.8 and 6.1.1.4'
Mo Mo -1.6832 0.6857 'International Tables Vol C Tables 4.2.6.8 and 6.1.1.4'
F F 0.0171 0.0103 'International Tables Vol C Tables 4.2.6.8 and 6.1.1.4'
B B 0.0013 0.0007 'International Tables Vol C Tables 4.2.6.8 and 6.1.1.4'
H H 0.0000 0.0000 'International Tables Vol C Tables 4.2.6.8 and 6.1.1.4'
C C 0.0033 0.0016 'International Tables Vol C Tables 4.2.6.8 and 6.1.1.4'

loop_
_geom_angle_atom_site_label_1
_geom_angle_atom_site_label_2
_geom_angle_atom_site_label_3
_geom_angle
_geom_angle_site_symmetry_1
_geom_angle_site_symmetry_3
_geom_angle_publ_flag
Mo2 Mo1 O2 90.46(8) . . yes
Mo2 Mo1 N1 100.83(11) . . yes
Mo2 Mo1 N3 102.66(11) . . yes
Mo2 Mo1 O3 91.68(9) . 2_655 yes
O2 Mo1 N1 168.60(13) . . yes
O2 Mo1 N3 91.53(14) . . yes
O2 Mo1 O3 86.10(13) . 2_655 yes
N1 Mo1 N3 87.52(15) . . yes
O3 Mo1 N1 91.99(15) 2_655 . yes
O3 Mo1 N3 165.49(14) 2_655 . yes
Mo1 Mo2 O1 91.30(8) . . yes
Mo1 Mo2 N2 102.15(11) . . yes
Mo1 Mo2 N4 101.97(11) . . yes
Mo1 Mo2 O4 90.51(9) . 2_655 yes
O1 Mo2 N2 166.55(13) . . yes
O1 Mo2 N4 89.35(13) . . yes
O1 Mo2 O4 86.79(13) . 2_655 yes
N2 Mo2 N4 88.09(16) . . yes
O4 Mo2 N2 92.79(15) 2_655 . yes
O4 Mo2 N4 167.03(14) 2_655 . yes
Mo2 O1 C1 117.4(2) . . yes
Mo1 O2 C1 118.1(3) . . yes
Mo1 O3 C8 117.5(3) 3_665 . yes
Mo2 O4 C8 117.5(2) 3_665 . yes
Mo1 N1 C9 176.3(4) . . yes
Mo2 N2 C11 171.2(4) . . yes
Mo1 N3 C13 166.3(5) . . yes
Mo2 N4 C15 178.6(4) . . yes
O1 C1 O2 122.5(3) . . yes
O1 C1 C2 118.3(3) . . yes
O2 C1 C2 119.2(4) . . yes
C1 C2 C3 119.1(4) . . no
C1 C2 C7 120.3(3) . . no
C3 C2 C7 120.4(3) . . no
C2 C3 C4 119.8(4) . . no
C3 C4 C5 120.6(4) . . no
C3 C4 C8 120.0(4) . . no
C5 C4 C8 119.4(3) . . no
C4 C5 C6 118.3(3) . . no
F1 C6 C5 118.6(3) . . yes
F1 C6 C7 118.8(3) . . yes
C5 C6 C7 122.6(4) . . no
C2 C7 C6 118.3(3) . . no
O3 C8 O4 122.1(3) . . yes
O3 C8 C4 118.6(4) . . yes
O4 C8 C4 119.3(3) . . yes
N1 C9 C10 178.7(6) . . yes
N2 C11 C12 178.0(7) . . yes
N3 C13 C14 176.8(8) . . yes
N4 C15 C16 179.4(7) . . yes
C2 C3 H31 120.00 . . no
C4 C3 H31 120.00 . . no
C4 C5 H51 121.00 . . no
C6 C5 H51 121.00 . . no
C2 C7 H71 121.00 . . no
C6 C7 H71 121.00 . . no
C9 C10 H101 109.00 . . no
C9 C10 H102 109.00 . . no
C9 C10 H103 109.00 . . no
H101 C10 H102 110.00 . . no
H101 C10 H103 109.00 . . no
H102 C10 H103 109.00 . . no
C11 C12 H121 109.00 . . no
C11 C12 H122 110.00 . . no
C11 C12 H123 110.00 . . no
H121 C12 H122 109.00 . . no
H121 C12 H123 109.00 . . no
H122 C12 H123 109.00 . . no
C13 C14 H141 109.00 . . no
C13 C14 H142 110.00 . . no
C13 C14 H143 109.00 . . no
H141 C14 H142 110.00 . . no
H141 C14 H143 109.00 . . no
H142 C14 H143 109.00 . . no
C15 C16 H161 109.00 . . no
C15 C16 H162 109.00 . . no
C15 C16 H163 109.00 . . no
H161 C16 H162 109.00 . . no
H161 C16 H163 110.00 . . no
H162 C16 H163 109.00 . . no
N5 C17 C18 178.6(7) . . yes
C17 C18 H182 110.00 . . no
C17 C18 H183 110.00 . . no
H181 C18 H182 109.00 . . no
H181 C18 H183 109.00 . . no
H182 C18 H183 109.00 . . no
C17 C18 H181 110.00 . . no
N6 C19 C20 180.00 . . yes
C19 C20 H201 109.00 . . no
C19 C20 H203 109.00 . . no
H201 C20 H202 109.00 . . no
H201 C20 H203 109.00 . . no
H202 C20 H203 109.00 . . no
C19 C20 H202 109.00 . . no
F10 B3 F10 90.6(12) 4_555 6_555 yes
F10 B3 F10 90.6(11) 5_555 6_555 yes
F10 B3 F10 90.6(11) . 2_555 yes
F10 B3 F10 90.6(12) . 3_555 yes
F10 B3 F10 180.00 . 4_555 yes
F10 B3 F10 89.5(11) . 5_555 yes
F10 B3 F10 89.5(12) . 6_555 yes
F10 B3 F10 90.6(11) 2_555 3_555 yes
F10 B3 F10 89.5(11) 2_555 4_555 yes
F10 B3 F10 180.00 2_555 5_555 yes
F10 B3 F10 89.5(11) 2_555 6_555 yes
F10 B3 F10 89.5(11) 3_555 4_555 yes
F10 B3 F10 89.5(11) 3_555 5_555 yes
F10 B3 F10 180.00 3_555 6_555 yes
F10 B3 F10 90.6(11) 4_555 5_555 yes
F11 B4 F11 93.6(15) 5_556 6_556 yes
F11 B4 F11 93.6(15) . 2_555 yes
F11 B4 F11 93.6(15) . 3_555 yes
F11 B4 F11 180.00 . 4_556 yes
F11 B4 F11 86.4(15) . 5_556 yes
F11 B4 F11 86.4(15) . 6_556 yes
F11 B4 F11 93.6(15) 2_555 3_555 yes
F11 B4 F11 86.4(15) 2_555 4_556 yes
F11 B4 F11 180.00 2_555 5_556 yes
F11 B4 F11 86.4(15) 2_555 6_556 yes
F11 B4 F11 86.4(15) 3_555 4_556 yes
F11 B4 F11 86.4(15) 3_555 5_556 yes
F11 B4 F11 180.00 3_555 6_556 yes
F11 B4 F11 93.6(15) 4_556 5_556 yes
F11 B4 F11 93.6(15) 4_556 6_556 yes
F2 B1 F3 115.7(9) . . yes
F2 B1 F4 103.7(11) . . yes
F2 B1 F5 112.0(10) . . yes
F3 B1 F4 112.4(9) . . yes
F3 B1 F5 108.5(10) . . yes
F4 B1 F5 103.9(11) . . yes
F6 B2 F7 115.9(9) . . yes
F6 B2 F8 110.4(10) . . yes
F6 B2 F9 103.6(9) . . yes
F7 B2 F8 110.4(10) . . yes
F7 B2 F9 107.4(10) . . yes
F8 B2 F9 108.8(9) . . yes

loop_
_geom_bond_atom_site_label_1
_geom_bond_atom_site_label_2
_geom_bond_distance
_geom_bond_site_symmetry_2
_geom_bond_publ_flag
Mo1 Mo2 2.1487(5) . yes
Mo1 O2 2.080(3) . yes
Mo1 N1 2.153(3) . yes
Mo1 N3 2.141(5) . yes
Mo1 O3 2.067(3) 2_655 yes
Mo2 O1 2.077(3) . yes
Mo2 N2 2.144(4) . yes
Mo2 N4 2.159(4) . yes
Mo2 O4 2.089(4) 2_655 yes
F1 C6 1.347(5) . yes
F10 B3 1.305(14) . yes
F11 B4 1.255(18) . yes
O1 C1 1.262(5) . yes
O2 C1 1.262(5) . yes
F2 B1 1.356(12) . yes
F3 B1 1.341(15) . yes
O3 C8 1.273(5) . yes
O4 C8 1.274(5) . yes
F4 B1 1.300(18) . yes
F5 B1 1.267(14) . yes
F6 B2 1.490(14) . yes
F7 B2 1.381(15) . yes
F8 B2 1.370(14) . yes
F9 B2 1.420(13) . yes
N1 C9 1.128(6) . yes
N2 C11 1.118(7) . yes
N3 C13 1.120(9) . yes
N4 C15 1.128(8) . yes
N5 C17 1.119(7) . yes
N6 C19 1.17(3) . yes
C1 C2 1.492(5) . no
C2 C7 1.386(6) . no
C2 C3 1.394(5) . no
C3 C4 1.378(5) . no
C4 C8 1.482(5) . no
C4 C5 1.394(6) . no
C5 C6 1.377(5) . no
C6 C7 1.380(5) . no
C9 C10 1.460(8) . no
C11 C12 1.479(9) . no
C13 C14 1.463(13) . no
C15 C16 1.462(11) . no
C3 H31 0.9500 . no
C5 H51 0.9500 . no
C7 H71 0.9500 . no
C10 H103 0.9800 . no
C10 H102 0.9800 . no
C10 H101 0.9800 . no
C12 H123 0.9800 . no
C12 H121 0.9800 . no
C12 H122 0.9800 . no
C14 H141 0.9800 . no
C14 H142 0.9800 . no
C14 H143 0.9800 . no
C16 H161 0.9800 . no
C16 H162 0.9800 . no
C16 H163 0.9800 . no
C17 C18 1.456(10) . no
C18 H182 0.9800 . no
C18 H183 0.9800 . no
C18 H181 0.9800 . no
C19 C20 1.30(2) . no
C20 H202 0.9800 . no
C20 H203 0.9800 . no
C20 H201 0.9800 . no

loop_
_platon_squeeze_void_nr
_platon_squeeze_void_average_x
_platon_squeeze_void_average_y
_platon_squeeze_void_average_z
_platon_squeeze_void_volume
_platon_squeeze_void_count_electrons
_platon_squeeze_void_content
1 0.333 0.667 0.131 374 90 ' '
2 0.667 0.333 -0.131 374 91 ' '
